data_1574485
loop_
_publ_author_name
'Cai, Xian-Bao'
'Liang, Dong'
'Zhang, Deng-Chao'
'Jia, Ji-Hui'
'Wu, Xiao-Yuan'
'Lu, Can-Zhong'

_publ_section_title
;
 Achieving dual emission of thermally activated delayed fluorescence and
 ultralong room-temperature phosphorescence by controlling excited state
 dynamics through metal coordination
;
_journal_issue 22
_journal_name_full 'Chemical Science'
_journal_page_first 9802
_journal_page_last 9808
_journal_paper_doi 10.1039/D5SC00555H
_journal_volume 16
_journal_year 2025
_chemical_formula_moiety 'C87 H66 Ag N4 O P2, B F4, C7 H8'
_chemical_formula_sum 'C94 H74 Ag B F4 N4 O P2'
_chemical_formula_weight 1532.19
_chemical_name_systematic Ag+DTPA
_space_group_crystal_system triclinic
_space_group_IT_number 2
_space_group_name_Hall '-P 1'
_space_group_name_H-M_alt 'P -1'
_atom_sites_solution_hydrogens geom
_atom_sites_solution_primary dual
_audit_block_doi 10.5517/ccdc.csd.cc2m1v1l
_audit_creation_date 2024-12-08
_audit_creation_method
;
Olex2 1.5
(compiled 2024.02.16 svn.r378c4104 for OlexSys, GUI svn.r6928)
;
_audit_update_record
;
2025-01-06 deposited with the CCDC.	2025-04-21 downloaded from the CCDC.
;
_cell_angle_alpha 77.0980(10)
_cell_angle_beta 81.031(2)
_cell_angle_gamma 77.6880(10)
_cell_formula_units_Z 2
_cell_length_a 12.9145(2)
_cell_length_b 15.9498(2)
_cell_length_c 19.2708(4)
_cell_measurement_reflns_used 34684
_cell_measurement_temperature 100.00(10)
_cell_measurement_theta_max 56.2600
_cell_measurement_theta_min 2.4850
_cell_volume 3755.75(11)
_computing_cell_refinement 'CrysAlisPro 1.171.43.116a (Rigaku OD, 2024)'
_computing_data_collection 'CrysAlisPro system (CCD 43.116a 64-bit (release 22-03-2024))'
_computing_data_reduction 'CrysAlisPro 1.171.43.116a (Rigaku OD, 2024)'
_computing_molecular_graphics 'Olex2 1.5 (Dolomanov et al., 2009)'
_computing_publication_material 'Olex2 1.5 (Dolomanov et al., 2009)'
_computing_structure_refinement 'SHELXL 2014/7 (Sheldrick, 2015)'
_computing_structure_solution 'SHELXT 2014/5 (Sheldrick, 2014)'
_diffrn_ambient_environment N~2~
_diffrn_ambient_temperature 100.00(10)
_diffrn_detector 'Hybrid Pixel Array Detector'
_diffrn_detector_area_resol_mean 10.0000
_diffrn_detector_type HyPix
_diffrn_measured_fraction_theta_full 1.000
_diffrn_measured_fraction_theta_max 0.982
_diffrn_measurement_details
;
List of Runs (angles in degrees, time in seconds):

  # Type    Start    End  Width  t~exp~   \w     \q     \k     \f   Frames
#--------------------------------------------------------------------------
  1  \w      7.00  87.00   0.50    0.16    --   68.67 -57.00  30.00  160
  2  \w      0.00  26.00   0.50    0.16    --   68.67 -77.00   0.00   52
  3  \w     29.00  98.00   0.50    0.16    --   68.67 -77.00   0.00  138
  4  \w     12.00  60.00   0.50    0.16    --   68.67 -38.00-180.00   96
  5  \w     47.00 143.00   0.50    0.16    --   68.67  57.00-120.00  192
  6  \w     89.00 114.00   0.50    0.16    --   68.67  94.00-114.00   50
  7  \w     47.00 137.00   0.50    0.16    --   68.67  77.00 -30.00  180
  8  \w    -26.00  29.00   0.50    0.05    --   -0.62  94.00-114.00  110
  9  \w   -110.00 -20.00   0.50    0.16    --  -69.92 125.00-120.00  180
 10  \w    -83.00 -19.00   0.50    0.16    --  -69.92  94.00-114.00  128
 11  \w   -109.00 -65.00   0.50    0.16    --  -69.92 125.00 -30.00   88
 12  \w    -79.00 -54.00   0.50    0.16    --  -69.92 125.00  30.00   50
 13  \w   -106.00 -27.00   0.50    0.16    --  -69.92 125.00 120.00  158
 14  \w    -93.00 -64.00   0.50    0.16    --  -69.92  57.00  30.00   58
 15  \w    -22.00  56.00   0.50    0.05    --   -0.62  57.00-150.00  156
 16  \w    -42.00   3.00   0.50    0.16    --  -69.92  57.00  30.00   90
 17  \w     54.00  95.00   0.50    0.16    --   68.67-125.00-180.00   82
 18  \w     -5.00  79.00   0.50    0.16    --   68.67 -94.00 134.00  168
 19  \w    -72.00  19.00   0.50    0.05    --   -0.62 -77.00  90.00  182
 20  \w   -126.00 -88.00   0.50    0.16    --  -69.92 -99.00  90.00   76
 21  \w   -129.00-104.00   0.50    0.16    --  -69.92-125.00 120.00   50
 22  \w   -114.00 -85.00   0.50    0.16    --  -69.92 -94.00 134.00   58
 23  \w   -141.00 -80.00   0.50    0.16    --  -69.92-125.00  30.00  122
 24  \w   -139.00 -96.00   0.50    0.16    --  -69.92 -99.00-180.00   86
 25  \w   -123.00 -92.00   0.50    0.16    --  -69.92 -99.00-120.00   62
 26  \w    -21.00   4.00   0.50    0.05    --   -0.62 -94.00 134.00   50
;
_diffrn_measurement_device 'four-circle diffractometer'
_diffrn_measurement_device_type 'ROD, Synergy Custom system, HyPix'
_diffrn_measurement_method '\w scans'
_diffrn_orient_matrix_type 'CrysAlisPro convention (1999,Acta A55,543-557)'
_diffrn_orient_matrix_UB_11 -0.0096062000
_diffrn_orient_matrix_UB_12 0.0175430000
_diffrn_orient_matrix_UB_13 0.0657466000
_diffrn_orient_matrix_UB_21 -0.1011603000
_diffrn_orient_matrix_UB_22 -0.0122210000
_diffrn_orient_matrix_UB_23 0.0110288000
_diffrn_orient_matrix_UB_31 0.0329742000
_diffrn_orient_matrix_UB_32 -0.0850091000
_diffrn_orient_matrix_UB_33 0.0265540000
_diffrn_radiation_monochromator mirror
_diffrn_radiation_probe x-ray
_diffrn_radiation_type 'Ga K\a'
_diffrn_radiation_wavelength 1.3405
_diffrn_reflns_av_R_equivalents 0.0435
_diffrn_reflns_av_unetI/netI 0.0443
_diffrn_reflns_Laue_measured_fraction_full 1.000
_diffrn_reflns_Laue_measured_fraction_max 0.982
_diffrn_reflns_limit_h_max 15
_diffrn_reflns_limit_h_min -16
_diffrn_reflns_limit_k_max 17
_diffrn_reflns_limit_k_min -19
_diffrn_reflns_limit_l_max 23
_diffrn_reflns_limit_l_min -23
_diffrn_reflns_number 48504
_diffrn_reflns_point_group_measured_fraction_full 1.000
_diffrn_reflns_point_group_measured_fraction_max 0.982
_diffrn_reflns_theta_full 53.543
_diffrn_reflns_theta_max 56.365
_diffrn_reflns_theta_min 2.058
_diffrn_source 'micro-focus metaljet'
_exptl_absorpt_coefficient_mu 2.053
_exptl_absorpt_correction_T_max 1.00000
_exptl_absorpt_correction_T_min 0.64723
_exptl_absorpt_correction_type multi-scan
_exptl_absorpt_process_details
;
CrysAlisPro 1.171.43.116a (Rigaku Oxford Diffraction, 2024)
Empirical absorption correction using spherical harmonics,
implemented in SCALE3 ABSPACK scaling algorithm.
;
_exptl_crystal_colour 'clear yellowish yellow'
_exptl_crystal_colour_lustre clear
_exptl_crystal_colour_modifier yellowish
_exptl_crystal_colour_primary yellow
_exptl_crystal_density_diffrn 1.355
_exptl_crystal_description block
_exptl_crystal_F_000 1584
_exptl_crystal_preparation none
_exptl_crystal_recrystallization_method none
_exptl_crystal_size_max 0.3
_exptl_crystal_size_mid 0.2
_exptl_crystal_size_min 0.1
_refine_diff_density_max 0.857
_refine_diff_density_min -0.683
_refine_diff_density_rms 0.067
_refine_ls_extinction_method none
_refine_ls_goodness_of_fit_ref 1.044
_refine_ls_hydrogen_treatment constr
_refine_ls_matrix_type full
_refine_ls_number_parameters 967
_refine_ls_number_reflns 14788
_refine_ls_number_restraints 0
_refine_ls_restrained_S_all 1.044
_refine_ls_R_factor_all 0.0433
_refine_ls_R_factor_gt 0.0339
_refine_ls_shift/su_max 0.001
_refine_ls_shift/su_mean 0.000
_refine_ls_structure_factor_coef Fsqd
_refine_ls_weighting_details 'w=1/[\s^2^(Fo^2^)+(0.0396P)^2^+2.4400P] where P=(Fo^2^+2Fc^2^)/3'
_refine_ls_weighting_scheme calc
_refine_ls_wR_factor_gt 0.0824
_refine_ls_wR_factor_ref 0.0852
_reflns_Friedel_coverage 0.000
_reflns_number_gt 13191
_reflns_number_total 14788
_reflns_threshold_expression 'I > 2\s(I)'
_cod_data_source_file d5sc00555h2.cif
_cod_data_source_block cxb_1_auto
_cod_depositor_comments 'Adding full bibliography for 1574484--1574485.cif.'
_cod_database_code 1574485
_shelx_shelxl_version_number 2014/7
_chemical_oxdiff_formula 'C H N Cl'
_shelx_space_group_comment
;
The symmetry employed for this shelxl refinement is uniquely defined
by the following loop, which should always be used as a source of
symmetry information in preference to the above space-group names.
They are only intended as comments.
;
_shelx_estimated_absorpt_t_max 0.821
_shelx_estimated_absorpt_t_min 0.578
_olex2_refinement_description
;
1. Fixed Uiso
 At 1.2 times of:
  All C(H) groups
 At 1.5 times of:
  All C(H,H,H) groups
2.a Aromatic/amide H refined with riding coordinates:
 C12(H12), C84(H84), C14(H14), C76(H76), C10(H10), C1(H1), C85(H85), C83(H83),
 C9(H9), C38(H38), C72(H72), C74(H74), C39(H39), C36(H36), C71(H71), C23(H23),
 C7(H7), C75(H75), C2(H2), C40(H40), C21(H21), C33(H33), C15(H15), C68(H68),
 C64(H64), C22(H22), C24(H24), C18(H18), C48(H48), C32(H32), C17(H17), C47(H47),
  C54(H54), C44(H44), C35(H35), C69(H69), C20(H20), C41(H41), C66(H66),
 C42(H42), C50(H50), C62(H62), C65(H65), C70(H70), C26(H26), C60(H60), C57(H57),
  C30(H30), C52(H52), C53(H53), C56(H56), C45(H45), C63(H63), C46(H46),
 C51(H51), C92(H92), C29(H29), C58(H58), C59(H59), C28(H28), C93(H93), C89(H89),
  C90(H90), C27(H27), C91(H91)
2.b Idealised Me refined as rotating group:
 C86(H86a,H86b,H86c), C87(H87a,H87b,H87c), C94(H94a,H94b,H94c)
;
_smtbx_masks_void_probe_radius 1.2
_smtbx_masks_void_truncation_radius 1.2
_olex2_exptl_crystal_mounting_method loop
_olex2_submission_original_sample_id Ag-DTPA
_olex2_submission_special_instructions 'No special instructions were received'
_oxdiff_exptl_absorpt_empirical_details
;
Empirical correction (ABSPACK) includes:
- Absorption correction using spherical harmonics
- Frame scaling
;
_oxdiff_exptl_absorpt_empirical_full_max 1.746
_oxdiff_exptl_absorpt_empirical_full_min 0.569

loop_
_space_group_symop_operation_xyz
'x, y, z'
'-x, -y, -z'

loop_
_atom_site_label
_atom_site_type_symbol
_atom_site_fract_x
_atom_site_fract_y
_atom_site_fract_z
_atom_site_U_iso_or_equiv
_atom_site_adp_type
_atom_site_occupancy
_atom_site_site_symmetry_order
_atom_site_calc_flag
_atom_site_refinement_flags_posn
_atom_site_refinement_flags_adp
_atom_site_refinement_flags_occupancy
_atom_site_disorder_assembly
_atom_site_disorder_group
Ag1 Ag 0.76560(2) 0.69698(2) 0.59641(2) 0.01677(5) Uani 1 1 d . . . . .
P1 P 0.57075(4) 0.69109(3) 0.60683(3) 0.01615(10) Uani 1 1 d . . . . .
P2 P 0.80684(4) 0.83530(3) 0.59880(3) 0.01578(10) Uani 1 1 d . . . . .
F3 F 1.01966(10) 1.18218(7) 0.66490(7) 0.0287(3) Uani 1 1 d . . . . .
F1 F 0.98207(11) 1.04536(8) 0.69311(8) 0.0373(3) Uani 1 1 d . . . . .
O1 O 0.59538(11) 0.83343(8) 0.67033(7) 0.0177(3) Uani 1 1 d . . . . .
F2 F 0.85038(11) 1.16417(9) 0.66350(8) 0.0388(3) Uani 1 1 d . . . . .
F4 F 0.91851(13) 1.13916(11) 0.76860(8) 0.0503(4) Uani 1 1 d . . . . .
N2 N 0.84636(13) 0.55395(10) 0.63814(9) 0.0179(3) Uani 1 1 d . . . . .
N1 N 0.82643(13) 0.62730(10) 0.49692(9) 0.0177(3) Uani 1 1 d . . . . .
N4 N 0.62636(14) 0.80630(11) 0.12576(9) 0.0226(4) Uani 1 1 d . . . . .
N3 N 0.86563(16) 0.31182(11) 1.03685(9) 0.0256(4) Uani 1 1 d . . . . .
C78 C 0.64232(16) 0.88127(12) 0.70346(10) 0.0164(4) Uani 1 1 d . . . . .
C8 C 0.81045(16) 0.61352(13) 0.37712(10) 0.0194(4) Uani 1 1 d . . . . .
C81 C 0.50409(15) 0.80399(12) 0.70432(10) 0.0152(4) Uani 1 1 d . . . . .
C82 C 0.47871(15) 0.73754(12) 0.67695(10) 0.0165(4) Uani 1 1 d . . . . .
C12 C 0.85353(16) 0.51819(12) 0.70658(11) 0.0189(4) Uani 1 1 d . . . . .
H12 H 0.8440 0.5563 0.7395 0.023 Uiso 1 1 calc R U . . .
C13 C 0.87427(17) 0.39380(12) 0.81314(10) 0.0190(4) Uani 1 1 d . . . . .
C31 C 0.77214(16) 0.66023(13) 0.30764(11) 0.0207(4) Uani 1 1 d . . . . .
C84 C 0.31708(17) 0.74689(13) 0.75868(11) 0.0221(4) Uani 1 1 d . . . . .
H84 H 0.2503 0.7296 0.7760 0.027 Uiso 1 1 calc R U . . .
C77 C 0.59143(16) 0.91695(12) 0.76191(10) 0.0180(4) Uani 1 1 d . . . . .
C6 C 0.85928(16) 0.48367(13) 0.46651(11) 0.0197(4) Uani 1 1 d . . . . .
C14 C 0.93931(16) 0.31810(13) 0.84082(11) 0.0212(4) Uani 1 1 d . . . . .
H14 H 0.9863 0.2851 0.8094 0.025 Uiso 1 1 calc R U . . .
C76 C 0.64747(18) 0.96652(13) 0.78838(11) 0.0232(4) Uani 1 1 d . . . . .
H76 H 0.6154 0.9919 0.8285 0.028 Uiso 1 1 calc R U . . .
C37 C 0.51842(16) 0.79941(12) 0.12423(11) 0.0190(4) Uani 1 1 d . . . . .
C80 C 0.44313(15) 0.83853(12) 0.76115(10) 0.0164(4) Uani 1 1 d . . . . .
C10 C 0.89176(16) 0.37278(13) 0.68503(11) 0.0201(4) Uani 1 1 d . . . . .
H10 H 0.9076 0.3111 0.7010 0.024 Uiso 1 1 calc R U . . .
C1 C 0.88667(18) 0.39043(13) 0.48974(11) 0.0242(4) Uani 1 1 d . . . . .
H1 H 0.8960 0.3535 0.4559 0.029 Uiso 1 1 calc R U . . .
C73 C 0.74573(16) 0.89127(12) 0.67218(10) 0.0174(4) Uani 1 1 d . . . . .
C85 C 0.34735(16) 0.80957(13) 0.78673(10) 0.0201(4) Uani 1 1 d . . . . .
H85 H 0.3019 0.8333 0.8241 0.024 Uiso 1 1 calc R U . . .
C83 C 0.38305(16) 0.70927(13) 0.70576(11) 0.0202(4) Uani 1 1 d . . . . .
H83 H 0.3632 0.6640 0.6889 0.024 Uiso 1 1 calc R U . . .
C49 C 0.50597(17) 0.73914(12) 0.52556(11) 0.0199(4) Uani 1 1 d . . . . .
C9 C 0.80984(16) 0.66203(13) 0.42972(10) 0.0195(4) Uani 1 1 d . . . . .
H9 H 0.7966 0.7240 0.4161 0.023 Uiso 1 1 calc R U . . .
C38 C 0.44304(17) 0.81195(13) 0.18309(11) 0.0226(4) Uani 1 1 d . . . . .
H38 H 0.4630 0.8280 0.2230 0.027 Uiso 1 1 calc R U . . .
C72 C 0.81256(17) 0.89650(13) 0.45173(11) 0.0223(4) Uani 1 1 d . . . . .
H72 H 0.8719 0.8501 0.4484 0.027 Uiso 1 1 calc R U . . .
C74 C 0.79799(17) 0.94192(13) 0.69983(11) 0.0218(4) Uani 1 1 d . . . . .
H74 H 0.8676 0.9507 0.6792 0.026 Uiso 1 1 calc R U . . .
C39 C 0.33962(17) 0.80111(14) 0.18371(12) 0.0259(5) Uani 1 1 d . . . . .
H39 H 0.2888 0.8094 0.2240 0.031 Uiso 1 1 calc R U . . .
C36 C 0.80166(16) 0.73893(13) 0.27167(11) 0.0206(4) Uani 1 1 d . . . . .
H36 H 0.8536 0.7605 0.2891 0.025 Uiso 1 1 calc R U . . .
C55 C 0.56093(16) 0.57570(12) 0.62772(11) 0.0198(4) Uani 1 1 d . . . . .
C61 C 0.94807(16) 0.83251(13) 0.59812(11) 0.0201(4) Uani 1 1 d . . . . .
C79 C 0.47912(16) 0.90454(12) 0.79451(10) 0.0183(4) Uani 1 1 d . . . . .
C71 C 0.77549(18) 0.94944(14) 0.38988(11) 0.0265(5) Uani 1 1 d . . . . .
H71 H 0.8103 0.9401 0.3443 0.032 Uiso 1 1 calc R U . . .
C3 C 0.88622(16) 0.40803(12) 0.61167(11) 0.0189(4) Uani 1 1 d . . . . .
C23 C 0.87460(18) 0.07199(14) 1.08384(12) 0.0269(5) Uani 1 1 d . . . . .
H23 H 0.8568 0.0275 1.0648 0.032 Uiso 1 1 calc R U . . .
C7 C 0.83759(17) 0.52355(13) 0.39610(11) 0.0218(4) Uani 1 1 d . . . . .
H7 H 0.8416 0.4885 0.3615 0.026 Uiso 1 1 calc R U . . .
C75 C 0.74852(18) 0.97971(14) 0.75766(12) 0.0256(5) Uani 1 1 d . . . . .
H75 H 0.7841 1.0148 0.7762 0.031 Uiso 1 1 calc R U . . .
C2 C 0.89931(18) 0.35454(13) 0.55897(11) 0.0235(4) Uani 1 1 d . . . . .
H2 H 0.9172 0.2927 0.5731 0.028 Uiso 1 1 calc R U . . .
C40 C 0.31016(19) 0.77812(15) 0.12533(13) 0.0298(5) Uani 1 1 d . . . . .
H40 H 0.2392 0.7704 0.1256 0.036 Uiso 1 1 calc R U . . .
C21 C 0.94450(17) 0.11530(14) 1.17519(11) 0.0265(5) Uani 1 1 d . . . . .
H21 H 0.9738 0.1009 1.2196 0.032 Uiso 1 1 calc R U . . .
C33 C 0.65014(18) 0.67677(13) 0.22037(11) 0.0235(4) Uani 1 1 d . . . . .
H33 H 0.5989 0.6547 0.2026 0.028 Uiso 1 1 calc R U . . .
C15 C 0.93727(16) 0.28899(13) 0.91469(11) 0.0207(4) Uani 1 1 d . . . . .
H15 H 0.9836 0.2367 0.9333 0.025 Uiso 1 1 calc R U . . .
C11 C 0.87440(16) 0.42711(12) 0.73386(10) 0.0187(4) Uani 1 1 d . . . . .
C68 C 0.67423(16) 0.97825(12) 0.52291(11) 0.0200(4) Uani 1 1 d . . . . .
H68 H 0.6394 0.9884 0.5683 0.024 Uiso 1 1 calc R U . . .
C4 C 0.86150(15) 0.50015(12) 0.59029(10) 0.0169(4) Uani 1 1 d . . . . .
C64 C 1.16349(18) 0.81924(14) 0.60831(13) 0.0298(5) Uani 1 1 d . . . . .
H64 H 1.2367 0.8157 0.6124 0.036 Uiso 1 1 calc R U . . .
C22 C 0.91932(19) 0.04990(15) 1.14801(12) 0.0302(5) Uani 1 1 d . . . . .
H22 H 0.9324 -0.0092 1.1728 0.036 Uiso 1 1 calc R U . . .
C24 C 0.85555(16) 0.15797(14) 1.04717(11) 0.0228(4) Uani 1 1 d . . . . .
H24 H 0.8236 0.1722 1.0038 0.027 Uiso 1 1 calc R U . . .
C16 C 0.86766(17) 0.33613(13) 0.96153(11) 0.0209(4) Uani 1 1 d . . . . .
C5 C 0.84981(16) 0.53853(12) 0.51607(10) 0.0174(4) Uani 1 1 d . . . . .
C18 C 0.80242(18) 0.44071(13) 0.85958(11) 0.0234(4) Uani 1 1 d . . . . .
H18 H 0.7556 0.4925 0.8406 0.028 Uiso 1 1 calc R U . . .
C48 C 0.62724(17) 0.93734(13) 0.03305(11) 0.0210(4) Uani 1 1 d . . . . .
H48 H 0.5550 0.9579 0.0495 0.025 Uiso 1 1 calc R U . . .
C32 C 0.69555(17) 0.62980(13) 0.28104(11) 0.0226(4) Uani 1 1 d . . . . .
H32 H 0.6744 0.5762 0.3050 0.027 Uiso 1 1 calc R U . . .
C67 C 0.76306(16) 0.91106(12) 0.51905(10) 0.0174(4) Uani 1 1 d . . . . .
C86 C 0.47747(18) 0.86925(13) 0.87623(11) 0.0232(4) Uani 1 1 d . . . . .
H86A H 0.4040 0.8662 0.8976 0.035 Uiso 1 1 calc R U . . .
H86B H 0.5057 0.9085 0.8979 0.035 Uiso 1 1 calc R U . . .
H86C H 0.5217 0.8106 0.8850 0.035 Uiso 1 1 calc R U . . .
C17 C 0.79942(18) 0.41191(13) 0.93282(11) 0.0253(5) Uani 1 1 d . . . . .
H17 H 0.7504 0.4440 0.9639 0.030 Uiso 1 1 calc R U . . .
C47 C 0.67877(18) 0.98822(14) -0.02431(11) 0.0250(4) Uani 1 1 d . . . . .
H47 H 0.6415 1.0431 -0.0469 0.030 Uiso 1 1 calc R U . . .
C43 C 0.67983(16) 0.85681(13) 0.06662(10) 0.0198(4) Uani 1 1 d . . . . .
C54 C 0.55977(18) 0.79199(14) 0.47020(11) 0.0248(4) Uani 1 1 d . . . . .
H54 H 0.6290 0.7998 0.4749 0.030 Uiso 1 1 calc R U . . .
C44 C 0.78542(18) 0.82770(15) 0.04119(11) 0.0273(5) Uani 1 1 d . . . . .
H44 H 0.8224 0.7723 0.0631 0.033 Uiso 1 1 calc R U . . .
C25 C 0.86057(18) 0.38110(13) 1.07458(11) 0.0243(5) Uani 1 1 d . . . . .
C35 C 0.75648(16) 0.78639(13) 0.21079(11) 0.0213(4) Uani 1 1 d . . . . .
H35 H 0.7784 0.8396 0.1865 0.026 Uiso 1 1 calc R U . . .
C69 C 0.63678(17) 1.03006(13) 0.46064(12) 0.0237(4) Uani 1 1 d . . . . .
H69 H 0.5760 1.0753 0.4635 0.028 Uiso 1 1 calc R U . . .
C20 C 0.92784(16) 0.20132(14) 1.13889(11) 0.0222(4) Uani 1 1 d . . . . .
H20 H 0.9466 0.2453 1.1581 0.027 Uiso 1 1 calc R U . . .
C41 C 0.38454(19) 0.76647(14) 0.06654(12) 0.0282(5) Uani 1 1 d . . . . .
H41 H 0.3641 0.7510 0.0265 0.034 Uiso 1 1 calc R U . . .
C66 C 0.99936(17) 0.76743(14) 0.64885(11) 0.0252(5) Uani 1 1 d . . . . .
H66 H 0.9608 0.7266 0.6799 0.030 Uiso 1 1 calc R U . . .
C42 C 0.48865(17) 0.77723(13) 0.06549(11) 0.0234(4) Uani 1 1 d . . . . .
H42 H 0.5392 0.7695 0.0249 0.028 Uiso 1 1 calc R U . . .
C50 C 0.40396(17) 0.72932(13) 0.51762(12) 0.0235(4) Uani 1 1 d . . . . .
H50 H 0.3665 0.6932 0.5546 0.028 Uiso 1 1 calc R U . . .
C19 C 0.88336(16) 0.22392(13) 1.07396(11) 0.0206(4) Uani 1 1 d . . . . .
C62 C 1.00649(18) 0.88877(15) 0.55100(15) 0.0351(6) Uani 1 1 d . . . . .
H62 H 0.9729 0.9323 0.5150 0.042 Uiso 1 1 calc R U . . .
C65 C 1.10621(18) 0.76164(15) 0.65462(12) 0.0282(5) Uani 1 1 d . . . . .
H65 H 1.1402 0.7180 0.6904 0.034 Uiso 1 1 calc R U . . .
C70 C 0.68770(18) 1.01601(14) 0.39442(12) 0.0259(5) Uani 1 1 d . . . . .
H70 H 0.6623 1.0522 0.3519 0.031 Uiso 1 1 calc R U . . .
C26 C 0.9486(2) 0.41962(15) 1.06970(12) 0.0315(5) Uani 1 1 d . . . . .
H26 H 1.0125 0.4003 1.0412 0.038 Uiso 1 1 calc R U . . .
C60 C 0.5675(2) 0.53032(15) 0.57327(13) 0.0351(6) Uani 1 1 d . . . . .
H60 H 0.5622 0.5614 0.5254 0.042 Uiso 1 1 calc R U . . .
C57 C 0.58622(19) 0.43784(14) 0.71207(13) 0.0299(5) Uani 1 1 d . . . . .
H57 H 0.5932 0.4064 0.7597 0.036 Uiso 1 1 calc R U . . .
C30 C 0.7667(2) 0.41057(15) 1.11513(12) 0.0296(5) Uani 1 1 d . . . . .
H30 H 0.7056 0.3853 1.1178 0.036 Uiso 1 1 calc R U . . .
C52 C 0.4109(2) 0.82376(15) 0.40159(12) 0.0317(5) Uani 1 1 d . . . . .
H52 H 0.3784 0.8529 0.3596 0.038 Uiso 1 1 calc R U . . .
C53 C 0.5129(2) 0.83315(15) 0.40837(12) 0.0316(5) Uani 1 1 d . . . . .
H53 H 0.5508 0.8679 0.3705 0.038 Uiso 1 1 calc R U . . .
C56 C 0.57176(18) 0.52855(14) 0.69720(12) 0.0260(5) Uani 1 1 d . . . . .
H56 H 0.5692 0.5588 0.7348 0.031 Uiso 1 1 calc R U . . .
C45 C 0.83709(18) 0.87915(17) -0.01598(12) 0.0318(5) Uani 1 1 d . . . . .
H45 H 0.9094 0.8589 -0.0326 0.038 Uiso 1 1 calc R U . . .
C63 C 1.1142(2) 0.88180(16) 0.55619(16) 0.0414(7) Uani 1 1 d . . . . .
H63 H 1.1540 0.9205 0.5235 0.050 Uiso 1 1 calc R U . . .
C87 C 0.40177(18) 0.99316(13) 0.78176(11) 0.0239(4) Uani 1 1 d . . . . .
H87A H 0.4037 1.0170 0.7302 0.036 Uiso 1 1 calc R U . . .
H87B H 0.4232 1.0340 0.8055 0.036 Uiso 1 1 calc R U . . .
H87C H 0.3292 0.9848 0.8015 0.036 Uiso 1 1 calc R U . . .
C34 C 0.67883(16) 0.75640(13) 0.18496(11) 0.0204(4) Uani 1 1 d . . . . .
C46 C 0.78422(18) 0.95951(16) -0.04889(12) 0.0298(5) Uani 1 1 d . . . . .
H46 H 0.8198 0.9946 -0.0879 0.036 Uiso 1 1 calc R U . . .
C51 C 0.35675(19) 0.77181(14) 0.45616(12) 0.0290(5) Uani 1 1 d . . . . .
H51 H 0.2869 0.7652 0.4516 0.035 Uiso 1 1 calc R U . . .
B1 B 0.9424(2) 1.13148(15) 0.69726(14) 0.0248(5) Uani 1 1 d . . . . .
C92 C 0.6522(2) 0.66848(15) 0.83350(14) 0.0351(6) Uani 1 1 d . . . . .
H92 H 0.6642 0.6877 0.7831 0.042 Uiso 1 1 calc R U . . .
C29 C 0.7627(2) 0.47724(16) 1.15181(13) 0.0364(6) Uani 1 1 d . . . . .
H29 H 0.6987 0.4971 1.1800 0.044 Uiso 1 1 calc R U . . .
C58 C 0.5904(2) 0.39338(15) 0.65786(15) 0.0377(6) Uani 1 1 d . . . . .
H58 H 0.5990 0.3314 0.6680 0.045 Uiso 1 1 calc R U . . .
C59 C 0.5819(2) 0.43961(16) 0.58837(15) 0.0447(7) Uani 1 1 d . . . . .
H59 H 0.5860 0.4090 0.5507 0.054 Uiso 1 1 calc R U . . .
C28 C 0.8510(2) 0.51481(16) 1.14761(14) 0.0404(6) Uani 1 1 d . . . . .
H28 H 0.8479 0.5601 1.1730 0.048 Uiso 1 1 calc R U . . .
C88 C 0.7230(2) 0.67697(17) 0.87557(16) 0.0441(7) Uani 1 1 d . . . . .
C93 C 0.7049(3) 0.64615(17) 0.94997(15) 0.0464(7) Uani 1 1 d . . . . .
H93 H 0.7534 0.6514 0.9805 0.056 Uiso 1 1 calc R U . . .
C89 C 0.6184(3) 0.60891(18) 0.97834(16) 0.0482(7) Uani 1 1 d . . . . .
H89 H 0.6084 0.5872 1.0285 0.058 Uiso 1 1 calc R U . . .
C90 C 0.5435(3) 0.60169(17) 0.93567(17) 0.0489(7) Uani 1 1 d . . . . .
H90 H 0.4825 0.5768 0.9564 0.059 Uiso 1 1 calc R U . . .
C27 C 0.9438(2) 0.48626(17) 1.10629(13) 0.0384(6) Uani 1 1 d . . . . .
H27 H 1.0045 0.5123 1.1030 0.046 Uiso 1 1 calc R U . . .
C91 C 0.5607(2) 0.63150(17) 0.86349(16) 0.0455(7) Uani 1 1 d . . . . .
H91 H 0.5112 0.6275 0.8333 0.055 Uiso 1 1 calc R U . . .
C94 C 0.8141(3) 0.7190(2) 0.8439(2) 0.0608(9) Uani 1 1 d . . . . .
H94A H 0.8748 0.6748 0.8305 0.091 Uiso 1 1 calc R U . . .
H94B H 0.8335 0.7476 0.8787 0.091 Uiso 1 1 calc R U . . .
H94C H 0.7952 0.7628 0.8011 0.091 Uiso 1 1 calc R U . . .

loop_
_atom_site_aniso_label
_atom_site_aniso_U_11
_atom_site_aniso_U_22
_atom_site_aniso_U_33
_atom_site_aniso_U_23
_atom_site_aniso_U_13
_atom_site_aniso_U_12
Ag1 0.02110(8) 0.01365(7) 0.01530(7) -0.00217(5) -0.00208(5) -0.00336(5)
P1 0.0183(2) 0.0159(2) 0.0154(2) -0.00446(18) -0.00214(19) -0.00383(19)
P2 0.0159(2) 0.0150(2) 0.0166(2) -0.00271(18) -0.00107(19) -0.00419(18)
F3 0.0236(6) 0.0199(6) 0.0428(8) -0.0070(5) 0.0003(6) -0.0066(5)
F1 0.0330(7) 0.0192(6) 0.0592(9) -0.0044(6) -0.0055(7) -0.0074(5)
O1 0.0188(7) 0.0204(7) 0.0168(7) -0.0073(5) 0.0021(5) -0.0091(5)
F2 0.0272(7) 0.0385(7) 0.0482(9) 0.0057(6) -0.0145(6) -0.0084(6)
F4 0.0456(9) 0.0656(10) 0.0300(8) -0.0064(7) 0.0014(7) 0.0039(8)
N2 0.0216(9) 0.0172(8) 0.0146(8) -0.0016(6) -0.0042(7) -0.0029(7)
N1 0.0197(8) 0.0174(8) 0.0151(8) -0.0017(6) -0.0029(6) -0.0023(6)
N4 0.0189(9) 0.0299(9) 0.0172(8) 0.0019(7) -0.0052(7) -0.0051(7)
N3 0.0390(11) 0.0212(9) 0.0149(8) -0.0021(7) -0.0035(8) -0.0032(8)
C78 0.0219(10) 0.0142(9) 0.0145(9) -0.0025(7) -0.0034(8) -0.0057(7)
C8 0.0195(10) 0.0222(10) 0.0148(9) -0.0022(8) -0.0025(8) -0.0017(8)
C81 0.0148(9) 0.0171(9) 0.0127(9) 0.0004(7) -0.0021(7) -0.0041(7)
C82 0.0176(10) 0.0171(9) 0.0145(9) -0.0021(7) -0.0031(7) -0.0026(7)
C12 0.0225(10) 0.0184(9) 0.0170(9) -0.0039(8) -0.0053(8) -0.0035(8)
C13 0.0269(11) 0.0160(9) 0.0166(10) -0.0040(7) 0.0026(8) -0.0121(8)
C31 0.0215(10) 0.0200(9) 0.0193(10) -0.0048(8) -0.0065(8) 0.0031(8)
C84 0.0178(10) 0.0277(10) 0.0205(10) -0.0022(8) 0.0004(8) -0.0081(8)
C77 0.0215(10) 0.0155(9) 0.0164(9) -0.0022(7) -0.0024(8) -0.0030(8)
C6 0.0214(10) 0.0186(9) 0.0182(10) -0.0032(8) -0.0053(8) 0.0002(8)
C14 0.0182(10) 0.0279(10) 0.0181(10) -0.0063(8) -0.0011(8) -0.0045(8)
C76 0.0304(12) 0.0235(10) 0.0179(10) -0.0085(8) -0.0011(9) -0.0062(9)
C37 0.0189(10) 0.0178(9) 0.0185(10) 0.0010(8) -0.0054(8) -0.0023(8)
C80 0.0176(10) 0.0164(9) 0.0137(9) -0.0009(7) -0.0027(7) -0.0014(7)
C10 0.0239(10) 0.0154(9) 0.0196(10) -0.0009(8) -0.0070(8) -0.0002(8)
C1 0.0327(12) 0.0200(10) 0.0204(10) -0.0080(8) -0.0059(9) 0.0006(9)
C73 0.0212(10) 0.0148(9) 0.0154(9) -0.0016(7) -0.0015(8) -0.0035(8)
C85 0.0201(10) 0.0231(10) 0.0150(9) -0.0035(8) 0.0001(8) -0.0013(8)
C83 0.0211(10) 0.0215(10) 0.0198(10) -0.0037(8) -0.0041(8) -0.0066(8)
C49 0.0260(11) 0.0155(9) 0.0177(10) -0.0058(8) -0.0026(8) -0.0001(8)
C9 0.0236(10) 0.0173(9) 0.0157(9) -0.0005(7) -0.0042(8) -0.0015(8)
C38 0.0257(11) 0.0216(10) 0.0197(10) -0.0031(8) -0.0039(8) -0.0025(8)
C72 0.0217(10) 0.0207(10) 0.0228(10) -0.0050(8) -0.0002(8) -0.0013(8)
C74 0.0237(11) 0.0215(10) 0.0230(10) -0.0043(8) -0.0039(8) -0.0095(8)
C39 0.0230(11) 0.0236(10) 0.0256(11) 0.0017(9) 0.0009(9) -0.0020(8)
C36 0.0195(10) 0.0264(10) 0.0168(10) -0.0048(8) -0.0041(8) -0.0046(8)
C55 0.0180(10) 0.0177(9) 0.0255(11) -0.0054(8) -0.0045(8) -0.0045(8)
C61 0.0180(10) 0.0192(9) 0.0243(10) -0.0076(8) -0.0013(8) -0.0034(8)
C79 0.0217(10) 0.0186(9) 0.0146(9) -0.0047(7) 0.0002(8) -0.0036(8)
C71 0.0307(12) 0.0291(11) 0.0177(10) -0.0025(9) -0.0010(9) -0.0044(9)
C3 0.0207(10) 0.0170(9) 0.0188(10) -0.0033(8) -0.0049(8) -0.0014(8)
C23 0.0307(12) 0.0241(10) 0.0256(11) -0.0040(9) -0.0007(9) -0.0069(9)
C7 0.0267(11) 0.0226(10) 0.0168(10) -0.0059(8) -0.0057(8) -0.0013(8)
C75 0.0316(12) 0.0253(10) 0.0259(11) -0.0102(9) -0.0059(9) -0.0107(9)
C2 0.0315(12) 0.0160(9) 0.0218(10) -0.0035(8) -0.0064(9) 0.0003(8)
C40 0.0238(11) 0.0305(11) 0.0335(12) 0.0054(10) -0.0084(10) -0.0100(9)
C21 0.0225(11) 0.0337(12) 0.0190(10) 0.0014(9) -0.0042(8) -0.0013(9)
C33 0.0260(11) 0.0231(10) 0.0229(10) -0.0052(8) -0.0086(9) -0.0031(8)
C15 0.0202(10) 0.0207(10) 0.0183(10) 0.0007(8) -0.0044(8) -0.0009(8)
C11 0.0194(10) 0.0186(9) 0.0166(10) -0.0001(8) -0.0048(8) -0.0016(8)
C68 0.0204(10) 0.0183(9) 0.0213(10) -0.0037(8) 0.0001(8) -0.0054(8)
C4 0.0163(9) 0.0178(9) 0.0169(9) -0.0041(7) -0.0033(7) -0.0018(7)
C64 0.0186(11) 0.0288(11) 0.0427(14) -0.0068(10) -0.0074(10) -0.0032(9)
C22 0.0322(12) 0.0250(11) 0.0258(11) 0.0043(9) -0.0026(10) 0.0008(9)
C24 0.0201(10) 0.0295(11) 0.0169(10) -0.0013(8) -0.0038(8) -0.0029(8)
C16 0.0251(11) 0.0209(10) 0.0165(10) -0.0013(8) -0.0034(8) -0.0057(8)
C5 0.0173(10) 0.0168(9) 0.0176(10) -0.0031(7) -0.0035(8) -0.0013(7)
C18 0.0277(11) 0.0179(9) 0.0224(10) -0.0014(8) -0.0057(9) 0.0003(8)
C48 0.0192(10) 0.0250(10) 0.0190(10) -0.0051(8) -0.0033(8) -0.0028(8)
C32 0.0273(11) 0.0206(10) 0.0200(10) -0.0022(8) -0.0059(9) -0.0038(8)
C67 0.0183(10) 0.0162(9) 0.0192(10) -0.0027(7) -0.0021(8) -0.0074(8)
C86 0.0306(12) 0.0238(10) 0.0155(10) -0.0051(8) -0.0007(8) -0.0055(9)
C17 0.0298(12) 0.0222(10) 0.0215(11) -0.0050(8) -0.0013(9) -0.0001(9)
C47 0.0269(11) 0.0267(11) 0.0217(10) -0.0004(8) -0.0075(9) -0.0067(9)
C43 0.0187(10) 0.0269(10) 0.0141(9) -0.0039(8) -0.0029(8) -0.0042(8)
C54 0.0265(11) 0.0257(10) 0.0216(10) -0.0044(8) -0.0014(9) -0.0045(9)
C44 0.0224(11) 0.0348(12) 0.0192(10) -0.0017(9) -0.0030(8) 0.0033(9)
C25 0.0352(12) 0.0211(10) 0.0147(10) -0.0006(8) -0.0051(9) -0.0029(9)
C35 0.0210(10) 0.0232(10) 0.0181(10) -0.0020(8) -0.0012(8) -0.0037(8)
C69 0.0199(10) 0.0200(10) 0.0293(11) -0.0017(8) -0.0049(9) -0.0016(8)
C20 0.0186(10) 0.0281(11) 0.0185(10) -0.0048(8) 0.0006(8) -0.0031(8)
C41 0.0325(12) 0.0301(11) 0.0257(11) -0.0030(9) -0.0119(10) -0.0102(10)
C66 0.0240(11) 0.0301(11) 0.0212(10) -0.0013(9) -0.0026(9) -0.0081(9)
C42 0.0260(11) 0.0251(10) 0.0179(10) -0.0030(8) -0.0033(8) -0.0028(9)
C50 0.0266(11) 0.0220(10) 0.0238(11) -0.0064(8) -0.0061(9) -0.0042(8)
C19 0.0167(10) 0.0224(10) 0.0178(10) -0.0002(8) 0.0016(8) 0.0002(8)
C62 0.0218(11) 0.0260(11) 0.0516(16) 0.0105(11) -0.0088(11) -0.0076(9)
C65 0.0229(11) 0.0323(12) 0.0284(12) -0.0020(9) -0.0095(9) -0.0019(9)
C70 0.0281(12) 0.0255(11) 0.0231(11) 0.0019(9) -0.0085(9) -0.0057(9)
C26 0.0317(13) 0.0373(13) 0.0245(11) -0.0052(10) -0.0013(10) -0.0066(10)
C60 0.0534(16) 0.0229(11) 0.0320(13) -0.0084(10) -0.0196(12) 0.0001(10)
C57 0.0355(13) 0.0212(10) 0.0319(12) -0.0003(9) -0.0042(10) -0.0075(9)
C30 0.0326(12) 0.0304(11) 0.0247(11) -0.0047(9) 0.0007(9) -0.0071(10)
C52 0.0444(14) 0.0281(11) 0.0216(11) -0.0067(9) -0.0128(10) 0.0039(10)
C53 0.0419(14) 0.0291(11) 0.0197(11) -0.0005(9) -0.0017(10) -0.0032(10)
C56 0.0321(12) 0.0232(10) 0.0247(11) -0.0040(9) -0.0035(9) -0.0098(9)
C45 0.0187(11) 0.0508(14) 0.0217(11) -0.0048(10) -0.0007(9) -0.0010(10)
C63 0.0229(12) 0.0340(13) 0.0610(18) 0.0125(12) -0.0071(12) -0.0133(10)
C87 0.0277(11) 0.0202(10) 0.0228(10) -0.0057(8) -0.0028(9) -0.0007(9)
C34 0.0193(10) 0.0227(10) 0.0166(10) -0.0015(8) -0.0033(8) 0.0005(8)
C46 0.0270(12) 0.0441(13) 0.0169(10) 0.0014(9) -0.0016(9) -0.0120(10)
C51 0.0322(12) 0.0273(11) 0.0305(12) -0.0113(9) -0.0130(10) 0.0004(9)
B1 0.0202(12) 0.0212(11) 0.0303(13) -0.0007(10) -0.0015(10) -0.0037(9)
C92 0.0424(14) 0.0272(11) 0.0313(13) -0.0060(10) -0.0087(11) 0.0065(10)
C29 0.0433(15) 0.0353(13) 0.0280(12) -0.0109(10) 0.0060(11) -0.0038(11)
C58 0.0479(16) 0.0167(10) 0.0520(16) -0.0050(10) -0.0187(13) -0.0059(10)
C59 0.0678(19) 0.0262(12) 0.0487(16) -0.0176(11) -0.0276(15) -0.0018(12)
C28 0.0592(18) 0.0332(13) 0.0320(13) -0.0103(11) -0.0028(12) -0.0134(12)
C88 0.0413(15) 0.0330(13) 0.0547(17) -0.0113(12) -0.0113(13) 0.0074(11)
C93 0.0593(19) 0.0354(14) 0.0363(14) -0.0071(11) -0.0120(13) 0.0137(13)
C89 0.064(2) 0.0357(14) 0.0403(15) -0.0106(12) -0.0133(14) 0.0089(13)
C90 0.0499(17) 0.0340(14) 0.0561(18) -0.0046(13) -0.0021(14) -0.0002(12)
C27 0.0470(16) 0.0428(14) 0.0313(13) -0.0075(11) -0.0044(11) -0.0209(12)
C91 0.0499(17) 0.0393(14) 0.0474(16) -0.0165(12) -0.0125(13) 0.0048(12)
C94 0.062(2) 0.0442(16) 0.069(2) -0.0021(15) -0.0073(17) -0.0034(15)

loop_
_atom_type_symbol
_atom_type_description
_atom_type_scat_dispersion_real
_atom_type_scat_dispersion_imag
_atom_type_scat_source
C C 0.0137 0.0067 'International Tables Vol C Tables 4.2.6.8 and 6.1.1.4'
H H 0.0000 0.0000 'International Tables Vol C Tables 4.2.6.8 and 6.1.1.4'
Ag Ag 0.0782 3.3823 'International Tables Vol C Tables 4.2.6.8 and 6.1.1.4'
B B 0.0070 0.0029 'International Tables Vol C Tables 4.2.6.8 and 6.1.1.4'
F F 0.0583 0.0400 'International Tables Vol C Tables 4.2.6.8 and 6.1.1.4'
N N 0.0241 0.0134 'International Tables Vol C Tables 4.2.6.8 and 6.1.1.4'
O O 0.0389 0.0241 'International Tables Vol C Tables 4.2.6.8 and 6.1.1.4'
P P 0.2543 0.3332 'International Tables Vol C Tables 4.2.6.8 and 6.1.1.4'

loop_
_geom_angle_atom_site_label_1
_geom_angle_atom_site_label_2
_geom_angle_atom_site_label_3
_geom_angle
_geom_angle_site_symmetry_1
_geom_angle_site_symmetry_3
_geom_angle_publ_flag
P2 Ag1 P1 116.048(17) . . ?
N2 Ag1 P1 104.39(4) . . ?
N2 Ag1 P2 132.82(4) . . ?
N2 Ag1 N1 71.48(6) . . ?
N1 Ag1 P1 98.77(4) . . ?
N1 Ag1 P2 121.79(4) . . ?
C82 P1 Ag1 119.34(7) . . ?
C49 P1 Ag1 115.54(7) . . ?
C49 P1 C82 103.72(9) . . ?
C55 P1 Ag1 106.63(7) . . ?
C55 P1 C82 104.08(9) . . ?
C55 P1 C49 106.34(9) . . ?
C73 P2 Ag1 119.71(6) . . ?
C61 P2 Ag1 113.55(6) . . ?
C61 P2 C73 103.20(9) . . ?
C61 P2 C67 107.95(9) . . ?
C67 P2 Ag1 107.29(6) . . ?
C67 P2 C73 104.32(9) . . ?
C78 O1 C81 118.97(15) . . ?
C12 N2 Ag1 124.52(13) . . ?
C12 N2 C4 118.44(16) . . ?
C4 N2 Ag1 114.85(12) . . ?
C9 N1 Ag1 125.74(13) . . ?
C9 N1 C5 118.03(17) . . ?
C5 N1 Ag1 113.03(12) . . ?
C43 N4 C37 119.85(16) . . ?
C34 N4 C37 117.89(16) . . ?
C34 N4 C43 122.09(17) . . ?
C16 N3 C25 116.44(16) . . ?
C19 N3 C16 123.32(17) . . ?
C19 N3 C25 119.59(17) . . ?
O1 C78 C77 122.90(18) . . ?
O1 C78 C73 113.83(16) . . ?
C77 C78 C73 123.26(18) . . ?
C9 C8 C31 118.69(17) . . ?
C7 C8 C31 123.74(18) . . ?
C7 C8 C9 117.28(18) . . ?
O1 C81 C82 114.56(16) . . ?
O1 C81 C80 121.82(17) . . ?
C80 C81 C82 123.62(17) . . ?
C81 C82 P1 119.66(14) . . ?
C83 C82 P1 123.07(15) . . ?
C83 C82 C81 117.27(17) . . ?
N2 C12 H12 117.9 . . ?
N2 C12 C11 124.29(18) . . ?
C11 C12 H12 117.9 . . ?
C14 C13 C11 121.93(18) . . ?
C14 C13 C18 119.54(18) . . ?
C18 C13 C11 118.49(18) . . ?
C36 C31 C8 121.80(19) . . ?
C36 C31 C32 118.52(18) . . ?
C32 C31 C8 119.33(18) . . ?
C85 C84 H84 119.7 . . ?
C83 C84 H84 119.7 . . ?
C83 C84 C85 120.69(19) . . ?
C78 C77 C76 116.54(19) . . ?
C78 C77 C79 121.75(18) . . ?
C76 C77 C79 121.70(18) . . ?
C7 C6 C1 122.81(19) . . ?
C7 C6 C5 117.62(17) . . ?
C5 C6 C1 119.53(18) . . ?
C13 C14 H14 119.7 . . ?
C13 C14 C15 120.51(19) . . ?
C15 C14 H14 119.7 . . ?
C77 C76 H76 119.1 . . ?
C75 C76 C77 121.77(19) . . ?
C75 C76 H76 119.1 . . ?
C38 C37 N4 119.95(18) . . ?
C42 C37 N4 120.33(19) . . ?
C42 C37 C38 119.69(19) . . ?
C81 C80 C79 122.12(17) . . ?
C85 C80 C81 116.58(18) . . ?
C85 C80 C79 121.29(17) . . ?
C3 C10 H10 119.8 . . ?
C11 C10 H10 119.8 . . ?
C11 C10 C3 120.46(18) . . ?
C6 C1 H1 119.5 . . ?
C2 C1 C6 120.91(19) . . ?
C2 C1 H1 119.5 . . ?
C78 C73 P2 118.89(14) . . ?
C74 C73 P2 122.94(16) . . ?
C74 C73 C78 118.15(18) . . ?
C84 C85 C80 121.27(18) . . ?
C84 C85 H85 119.4 . . ?
C80 C85 H85 119.4 . . ?
C82 C83 H83 119.9 . . ?
C84 C83 C82 120.29(19) . . ?
C84 C83 H83 119.9 . . ?
C54 C49 P1 117.83(16) . . ?
C50 C49 P1 123.45(16) . . ?
C50 C49 C54 118.64(19) . . ?
N1 C9 C8 124.45(18) . . ?
N1 C9 H9 117.8 . . ?
C8 C9 H9 117.8 . . ?
C37 C38 H38 119.8 . . ?
C39 C38 C37 120.5(2) . . ?
C39 C38 H38 119.8 . . ?
C71 C72 H72 119.8 . . ?
C71 C72 C67 120.31(19) . . ?
C67 C72 H72 119.8 . . ?
C73 C74 H74 120.0 . . ?
C75 C74 C73 120.0(2) . . ?
C75 C74 H74 120.0 . . ?
C38 C39 H39 120.1 . . ?
C38 C39 C40 119.8(2) . . ?
C40 C39 H39 120.1 . . ?
C31 C36 H36 119.5 . . ?
C35 C36 C31 121.05(19) . . ?
C35 C36 H36 119.5 . . ?
C60 C55 P1 120.43(17) . . ?
C60 C55 C56 118.79(19) . . ?
C56 C55 P1 119.12(16) . . ?
C66 C61 P2 115.95(16) . . ?
C62 C61 P2 124.99(16) . . ?
C62 C61 C66 119.1(2) . . ?
C77 C79 C80 110.19(15) . . ?
C77 C79 C86 109.82(17) . . ?
C77 C79 C87 109.57(16) . . ?
C80 C79 C86 108.47(16) . . ?
C80 C79 C87 110.06(17) . . ?
C87 C79 C86 108.69(16) . . ?
C72 C71 H71 120.0 . . ?
C70 C71 C72 120.0(2) . . ?
C70 C71 H71 120.0 . . ?
C10 C3 C2 122.78(18) . . ?
C10 C3 C4 117.86(18) . . ?
C4 C3 C2 119.29(18) . . ?
C22 C23 H23 119.5 . . ?
C24 C23 H23 119.5 . . ?
C24 C23 C22 120.9(2) . . ?
C8 C7 C6 120.19(19) . . ?
C8 C7 H7 119.9 . . ?
C6 C7 H7 119.9 . . ?
C76 C75 C74 120.28(19) . . ?
C76 C75 H75 119.9 . . ?
C74 C75 H75 119.9 . . ?
C1 C2 C3 121.23(18) . . ?
C1 C2 H2 119.4 . . ?
C3 C2 H2 119.4 . . ?
C39 C40 H40 120.1 . . ?
C41 C40 C39 119.8(2) . . ?
C41 C40 H40 120.1 . . ?
C22 C21 H21 119.4 . . ?
C22 C21 C20 121.1(2) . . ?
C20 C21 H21 119.4 . . ?
C32 C33 H33 119.7 . . ?
C32 C33 C34 120.6(2) . . ?
C34 C33 H33 119.7 . . ?
C14 C15 H15 119.8 . . ?
C14 C15 C16 120.47(18) . . ?
C16 C15 H15 119.8 . . ?
C12 C11 C13 119.70(17) . . ?
C10 C11 C12 117.11(18) . . ?
C10 C11 C13 123.18(17) . . ?
C67 C68 H68 119.9 . . ?
C69 C68 H68 119.9 . . ?
C69 C68 C67 120.14(19) . . ?
N2 C4 C3 121.80(17) . . ?
N2 C4 C5 118.74(16) . . ?
C3 C4 C5 119.45(17) . . ?
C65 C64 H64 120.1 . . ?
C63 C64 H64 120.1 . . ?
C63 C64 C65 119.8(2) . . ?
C23 C22 H22 120.5 . . ?
C21 C22 C23 118.9(2) . . ?
C21 C22 H22 120.5 . . ?
C23 C24 H24 120.0 . . ?
C23 C24 C19 120.05(19) . . ?
C19 C24 H24 120.0 . . ?
C15 C16 N3 122.84(18) . . ?
C17 C16 N3 118.49(19) . . ?
C17 C16 C15 118.64(18) . . ?
N1 C5 C6 122.23(17) . . ?
N1 C5 C4 118.24(17) . . ?
C6 C5 C4 119.50(17) . . ?
C13 C18 H18 119.9 . . ?
C17 C18 C13 120.23(19) . . ?
C17 C18 H18 119.9 . . ?
C47 C48 H48 119.6 . . ?
C43 C48 H48 119.6 . . ?
C43 C48 C47 120.83(19) . . ?
C31 C32 H32 119.6 . . ?
C33 C32 C31 120.75(19) . . ?
C33 C32 H32 119.6 . . ?
C72 C67 P2 119.12(15) . . ?
C68 C67 P2 121.49(15) . . ?
C68 C67 C72 119.07(18) . . ?
C79 C86 H86A 109.5 . . ?
C79 C86 H86B 109.5 . . ?
C79 C86 H86C 109.5 . . ?
H86A C86 H86B 109.5 . . ?
H86A C86 H86C 109.5 . . ?
H86B C86 H86C 109.5 . . ?
C16 C17 H17 119.7 . . ?
C18 C17 C16 120.6(2) . . ?
C18 C17 H17 119.7 . . ?
C48 C47 H47 119.8 . . ?
C46 C47 C48 120.4(2) . . ?
C46 C47 H47 119.8 . . ?
C48 C43 N4 120.03(18) . . ?
C48 C43 C44 118.59(19) . . ?
C44 C43 N4 121.37(18) . . ?
C49 C54 H54 119.7 . . ?
C53 C54 C49 120.5(2) . . ?
C53 C54 H54 119.7 . . ?
C43 C44 H44 119.8 . . ?
C45 C44 C43 120.4(2) . . ?
C45 C44 H44 119.8 . . ?
C26 C25 N3 120.2(2) . . ?
C26 C25 C30 119.8(2) . . ?
C30 C25 N3 120.0(2) . . ?
C36 C35 H35 119.9 . . ?
C36 C35 C34 120.27(19) . . ?
C34 C35 H35 119.9 . . ?
C68 C69 H69 119.9 . . ?
C70 C69 C68 120.18(19) . . ?
C70 C69 H69 119.9 . . ?
C21 C20 H20 119.9 . . ?
C21 C20 C19 120.2(2) . . ?
C19 C20 H20 119.9 . . ?
C40 C41 H41 119.7 . . ?
C40 C41 C42 120.7(2) . . ?
C42 C41 H41 119.7 . . ?
C61 C66 H66 119.7 . . ?
C65 C66 C61 120.5(2) . . ?
C65 C66 H66 119.7 . . ?
C37 C42 H42 120.3 . . ?
C41 C42 C37 119.5(2) . . ?
C41 C42 H42 120.3 . . ?
C49 C50 H50 119.7 . . ?
C51 C50 C49 120.6(2) . . ?
C51 C50 H50 119.7 . . ?
C24 C19 N3 120.83(18) . . ?
C20 C19 N3 120.44(19) . . ?
C20 C19 C24 118.73(18) . . ?
C61 C62 H62 119.9 . . ?
C61 C62 C63 120.2(2) . . ?
C63 C62 H62 119.9 . . ?
C64 C65 C66 120.0(2) . . ?
C64 C65 H65 120.0 . . ?
C66 C65 H65 120.0 . . ?
C71 C70 H70 119.9 . . ?
C69 C70 C71 120.2(2) . . ?
C69 C70 H70 119.9 . . ?
C25 C26 H26 119.9 . . ?
C25 C26 C27 120.2(2) . . ?
C27 C26 H26 119.9 . . ?
C55 C60 H60 119.9 . . ?
C55 C60 C59 120.3(2) . . ?
C59 C60 H60 119.9 . . ?
C56 C57 H57 120.0 . . ?
C58 C57 H57 120.0 . . ?
C58 C57 C56 120.0(2) . . ?
C25 C30 H30 120.2 . . ?
C25 C30 C29 119.7(2) . . ?
C29 C30 H30 120.2 . . ?
C53 C52 H52 120.1 . . ?
C51 C52 H52 120.1 . . ?
C51 C52 C53 119.8(2) . . ?
C54 C53 H53 119.9 . . ?
C52 C53 C54 120.2(2) . . ?
C52 C53 H53 119.9 . . ?
C55 C56 H56 119.6 . . ?
C57 C56 C55 120.8(2) . . ?
C57 C56 H56 119.6 . . ?
C44 C45 H45 119.7 . . ?
C46 C45 C44 120.6(2) . . ?
C46 C45 H45 119.7 . . ?
C64 C63 C62 120.4(2) . . ?
C64 C63 H63 119.8 . . ?
C62 C63 H63 119.8 . . ?
C79 C87 H87A 109.5 . . ?
C79 C87 H87B 109.5 . . ?
C79 C87 H87C 109.5 . . ?
H87A C87 H87B 109.5 . . ?
H87A C87 H87C 109.5 . . ?
H87B C87 H87C 109.5 . . ?
C33 C34 N4 119.71(19) . . ?
C35 C34 N4 121.45(18) . . ?
C35 C34 C33 118.80(18) . . ?
C47 C46 H46 120.4 . . ?
C45 C46 C47 119.1(2) . . ?
C45 C46 H46 120.4 . . ?
C50 C51 H51 119.9 . . ?
C52 C51 C50 120.3(2) . . ?
C52 C51 H51 119.9 . . ?
F1 B1 F3 109.36(18) . . ?
F1 B1 F2 112.0(2) . . ?
F1 B1 F4 109.67(19) . . ?
F2 B1 F3 108.81(18) . . ?
F4 B1 F3 108.5(2) . . ?
F4 B1 F2 108.44(19) . . ?
C88 C92 H92 119.4 . . ?
C88 C92 C91 121.2(3) . . ?
C91 C92 H92 119.4 . . ?
C30 C29 H29 119.8 . . ?
C28 C29 C30 120.5(2) . . ?
C28 C29 H29 119.8 . . ?
C57 C58 H58 120.2 . . ?
C57 C58 C59 119.6(2) . . ?
C59 C58 H58 120.2 . . ?
C60 C59 H59 119.7 . . ?
C58 C59 C60 120.5(2) . . ?
C58 C59 H59 119.7 . . ?
C29 C28 H28 120.1 . . ?
C29 C28 C27 119.7(2) . . ?
C27 C28 H28 120.1 . . ?
C92 C88 C93 118.4(3) . . ?
C92 C88 C94 120.3(3) . . ?
C93 C88 C94 121.4(3) . . ?
C88 C93 H93 119.9 . . ?
C89 C93 C88 120.2(3) . . ?
C89 C93 H93 119.9 . . ?
C93 C89 H89 119.1 . . ?
C93 C89 C90 121.9(3) . . ?
C90 C89 H89 119.1 . . ?
C89 C90 H90 121.0 . . ?
C91 C90 C89 118.1(3) . . ?
C91 C90 H90 121.0 . . ?
C26 C27 H27 119.9 . . ?
C28 C27 C26 120.1(2) . . ?
C28 C27 H27 119.9 . . ?
C92 C91 H91 119.9 . . ?
C90 C91 C92 120.2(3) . . ?
C90 C91 H91 119.9 . . ?
C88 C94 H94A 109.5 . . ?
C88 C94 H94B 109.5 . . ?
C88 C94 H94C 109.5 . . ?
H94A C94 H94B 109.5 . . ?
H94A C94 H94C 109.5 . . ?
H94B C94 H94C 109.5 . . ?

loop_
_geom_bond_atom_site_label_1
_geom_bond_atom_site_label_2
_geom_bond_distance
_geom_bond_site_symmetry_2
_geom_bond_publ_flag
Ag1 P1 2.5132(5) . ?
Ag1 P2 2.3889(5) . ?
Ag1 N2 2.3166(15) . ?
Ag1 N1 2.3744(16) . ?
P1 C82 1.833(2) . ?
P1 C49 1.827(2) . ?
P1 C55 1.821(2) . ?
P2 C73 1.826(2) . ?
P2 C61 1.813(2) . ?
P2 C67 1.814(2) . ?
F3 B1 1.401(3) . ?
F1 B1 1.376(3) . ?
O1 C78 1.376(2) . ?
O1 C81 1.378(2) . ?
F2 B1 1.390(3) . ?
F4 B1 1.388(3) . ?
N2 C12 1.324(2) . ?
N2 C4 1.360(2) . ?
N1 C9 1.321(2) . ?
N1 C5 1.361(2) . ?
N4 C37 1.427(3) . ?
N4 C43 1.417(3) . ?
N4 C34 1.414(2) . ?
N3 C16 1.414(3) . ?
N3 C25 1.438(3) . ?
N3 C19 1.413(3) . ?
C78 C77 1.386(3) . ?
C78 C73 1.403(3) . ?
C8 C31 1.482(3) . ?
C8 C9 1.404(3) . ?
C8 C7 1.381(3) . ?
C81 C82 1.400(3) . ?
C81 C80 1.392(3) . ?
C82 C83 1.396(3) . ?
C12 H12 0.9500 . ?
C12 C11 1.413(3) . ?
C13 C14 1.367(3) . ?
C13 C11 1.501(3) . ?
C13 C18 1.402(3) . ?
C31 C36 1.391(3) . ?
C31 C32 1.397(3) . ?
C84 H84 0.9500 . ?
C84 C85 1.385(3) . ?
C84 C83 1.382(3) . ?
C77 C76 1.396(3) . ?
C77 C79 1.523(3) . ?
C6 C1 1.437(3) . ?
C6 C7 1.408(3) . ?
C6 C5 1.409(3) . ?
C14 H14 0.9500 . ?
C14 C15 1.393(3) . ?
C76 H76 0.9500 . ?
C76 C75 1.385(3) . ?
C37 C38 1.396(3) . ?
C37 C42 1.388(3) . ?
C80 C85 1.392(3) . ?
C80 C79 1.530(3) . ?
C10 H10 0.9500 . ?
C10 C3 1.407(3) . ?
C10 C11 1.379(3) . ?
C1 H1 0.9500 . ?
C1 C2 1.349(3) . ?
C73 C74 1.389(3) . ?
C85 H85 0.9500 . ?
C83 H83 0.9500 . ?
C49 C54 1.396(3) . ?
C49 C50 1.395(3) . ?
C9 H9 0.9500 . ?
C38 H38 0.9500 . ?
C38 C39 1.381(3) . ?
C72 H72 0.9500 . ?
C72 C71 1.385(3) . ?
C72 C67 1.399(3) . ?
C74 H74 0.9500 . ?
C74 C75 1.388(3) . ?
C39 H39 0.9500 . ?
C39 C40 1.386(3) . ?
C36 H36 0.9500 . ?
C36 C35 1.385(3) . ?
C55 C60 1.385(3) . ?
C55 C56 1.393(3) . ?
C61 C66 1.388(3) . ?
C61 C62 1.382(3) . ?
C79 C86 1.548(3) . ?
C79 C87 1.541(3) . ?
C71 H71 0.9500 . ?
C71 C70 1.385(3) . ?
C3 C2 1.435(3) . ?
C3 C4 1.415(3) . ?
C23 H23 0.9500 . ?
C23 C22 1.388(3) . ?
C23 C24 1.385(3) . ?
C7 H7 0.9500 . ?
C75 H75 0.9500 . ?
C2 H2 0.9500 . ?
C40 H40 0.9500 . ?
C40 C41 1.385(3) . ?
C21 H21 0.9500 . ?
C21 C22 1.382(3) . ?
C21 C20 1.382(3) . ?
C33 H33 0.9500 . ?
C33 C32 1.381(3) . ?
C33 C34 1.397(3) . ?
C15 H15 0.9500 . ?
C15 C16 1.396(3) . ?
C68 H68 0.9500 . ?
C68 C67 1.398(3) . ?
C68 C69 1.387(3) . ?
C4 C5 1.442(3) . ?
C64 H64 0.9500 . ?
C64 C65 1.380(3) . ?
C64 C63 1.375(3) . ?
C22 H22 0.9500 . ?
C24 H24 0.9500 . ?
C24 C19 1.401(3) . ?
C16 C17 1.394(3) . ?
C18 H18 0.9500 . ?
C18 C17 1.381(3) . ?
C48 H48 0.9500 . ?
C48 C47 1.387(3) . ?
C48 C43 1.387(3) . ?
C32 H32 0.9500 . ?
C86 H86A 0.9800 . ?
C86 H86B 0.9800 . ?
C86 H86C 0.9800 . ?
C17 H17 0.9500 . ?
C47 H47 0.9500 . ?
C47 C46 1.385(3) . ?
C43 C44 1.392(3) . ?
C54 H54 0.9500 . ?
C54 C53 1.387(3) . ?
C44 H44 0.9500 . ?
C44 C45 1.390(3) . ?
C25 C26 1.385(3) . ?
C25 C30 1.388(3) . ?
C35 H35 0.9500 . ?
C35 C34 1.396(3) . ?
C69 H69 0.9500 . ?
C69 C70 1.383(3) . ?
C20 H20 0.9500 . ?
C20 C19 1.400(3) . ?
C41 H41 0.9500 . ?
C41 C42 1.388(3) . ?
C66 H66 0.9500 . ?
C66 C65 1.383(3) . ?
C42 H42 0.9500 . ?
C50 H50 0.9500 . ?
C50 C51 1.387(3) . ?
C62 H62 0.9500 . ?
C62 C63 1.389(3) . ?
C65 H65 0.9500 . ?
C70 H70 0.9500 . ?
C26 H26 0.9500 . ?
C26 C27 1.387(3) . ?
C60 H60 0.9500 . ?
C60 C59 1.388(3) . ?
C57 H57 0.9500 . ?
C57 C56 1.388(3) . ?
C57 C58 1.376(3) . ?
C30 H30 0.9500 . ?
C30 C29 1.390(3) . ?
C52 H52 0.9500 . ?
C52 C53 1.385(4) . ?
C52 C51 1.382(3) . ?
C53 H53 0.9500 . ?
C56 H56 0.9500 . ?
C45 H45 0.9500 . ?
C45 C46 1.382(3) . ?
C63 H63 0.9500 . ?
C87 H87A 0.9800 . ?
C87 H87B 0.9800 . ?
C87 H87C 0.9800 . ?
C46 H46 0.9500 . ?
C51 H51 0.9500 . ?
C92 H92 0.9500 . ?
C92 C88 1.358(4) . ?
C92 C91 1.418(4) . ?
C29 H29 0.9500 . ?
C29 C28 1.381(4) . ?
C58 H58 0.9500 . ?
C58 C59 1.385(4) . ?
C59 H59 0.9500 . ?
C28 H28 0.9500 . ?
C28 C27 1.383(4) . ?
C88 C93 1.408(4) . ?
C88 C94 1.461(4) . ?
C93 H93 0.9500 . ?
C93 C89 1.360(4) . ?
C89 H89 0.9500 . ?
C89 C90 1.401(4) . ?
C90 H90 0.9500 . ?
C90 C91 1.365(4) . ?
C27 H27 0.9500 . ?
C91 H91 0.9500 . ?
C94 H94A 0.9800 . ?
C94 H94B 0.9800 . ?
C94 H94C 0.9800 . ?

loop_
_geom_torsion_atom_site_label_1
_geom_torsion_atom_site_label_2
_geom_torsion_atom_site_label_3
_geom_torsion_atom_site_label_4
_geom_torsion
_geom_torsion_site_symmetry_1
_geom_torsion_site_symmetry_2
_geom_torsion_site_symmetry_3
_geom_torsion_site_symmetry_4
_geom_torsion_publ_flag
Ag1 P1 C82 C81 25.44(17) . . . . ?
Ag1 P1 C82 C83 -153.93(14) . . . . ?
Ag1 P1 C49 C54 -14.21(18) . . . . ?
Ag1 P1 C49 C50 169.15(14) . . . . ?
Ag1 P1 C55 C60 -88.59(19) . . . . ?
Ag1 P1 C55 C56 76.54(18) . . . . ?
Ag1 P2 C73 C78 -32.56(17) . . . . ?
Ag1 P2 C73 C74 145.84(14) . . . . ?
Ag1 P2 C61 C66 -50.98(18) . . . . ?
Ag1 P2 C61 C62 128.15(19) . . . . ?
Ag1 P2 C67 C72 -64.85(17) . . . . ?
Ag1 P2 C67 C68 108.56(16) . . . . ?
Ag1 N2 C12 C11 161.27(15) . . . . ?
Ag1 N2 C4 C3 -165.05(15) . . . . ?
Ag1 N2 C4 C5 13.7(2) . . . . ?
Ag1 N1 C9 C8 -155.64(16) . . . . ?
Ag1 N1 C5 C6 162.60(16) . . . . ?
Ag1 N1 C5 C4 -15.3(2) . . . . ?
P1 C82 C83 C84 179.90(15) . . . . ?
P1 C49 C54 C53 -177.40(17) . . . . ?
P1 C49 C50 C51 176.12(16) . . . . ?
P1 C55 C60 C59 166.8(2) . . . . ?
P1 C55 C56 C57 -166.98(18) . . . . ?
P2 C73 C74 C75 -177.30(16) . . . . ?
P2 C61 C66 C65 -177.58(17) . . . . ?
P2 C61 C62 C63 178.7(2) . . . . ?
O1 C78 C77 C76 -177.81(17) . . . . ?
O1 C78 C77 C79 0.8(3) . . . . ?
O1 C78 C73 P2 -4.4(2) . . . . ?
O1 C78 C73 C74 177.16(16) . . . . ?
O1 C81 C82 P1 5.0(2) . . . . ?
O1 C81 C82 C83 -175.56(16) . . . . ?
O1 C81 C80 C85 174.06(16) . . . . ?
O1 C81 C80 C79 -6.3(3) . . . . ?
N2 C12 C11 C13 -176.33(19) . . . . ?
N2 C12 C11 C10 2.2(3) . . . . ?
N2 C4 C5 N1 1.5(3) . . . . ?
N2 C4 C5 C6 -176.46(18) . . . . ?
N4 C37 C38 C39 -176.72(18) . . . . ?
N4 C37 C42 C41 176.73(18) . . . . ?
N4 C43 C44 C45 -178.7(2) . . . . ?
N3 C16 C17 C18 176.7(2) . . . . ?
N3 C25 C26 C27 -179.8(2) . . . . ?
N3 C25 C30 C29 179.6(2) . . . . ?
C78 O1 C81 C82 -163.54(16) . . . . ?
C78 O1 C81 C80 16.5(2) . . . . ?
C78 C77 C76 C75 0.3(3) . . . . ?
C78 C77 C79 C80 8.5(2) . . . . ?
C78 C77 C79 C86 127.91(19) . . . . ?
C78 C77 C79 C87 -112.8(2) . . . . ?
C78 C73 C74 C75 1.1(3) . . . . ?
C8 C31 C36 C35 -173.11(19) . . . . ?
C8 C31 C32 C33 173.28(19) . . . . ?
C81 O1 C78 C77 -13.8(3) . . . . ?
C81 O1 C78 C73 166.80(16) . . . . ?
C81 C82 C83 C84 0.5(3) . . . . ?
C81 C80 C85 C84 2.6(3) . . . . ?
C81 C80 C79 C77 -5.8(2) . . . . ?
C81 C80 C79 C86 -126.08(19) . . . . ?
C81 C80 C79 C87 115.1(2) . . . . ?
C82 P1 C49 C54 118.29(16) . . . . ?
C82 P1 C49 C50 -58.36(18) . . . . ?
C82 P1 C55 C60 144.39(19) . . . . ?
C82 P1 C55 C56 -50.48(19) . . . . ?
C82 C81 C80 C85 -5.9(3) . . . . ?
C82 C81 C80 C79 173.76(17) . . . . ?
C12 N2 C4 C3 -1.1(3) . . . . ?
C12 N2 C4 C5 177.67(18) . . . . ?
C13 C14 C15 C16 0.9(3) . . . . ?
C13 C18 C17 C16 0.1(3) . . . . ?
C31 C8 C9 N1 169.36(19) . . . . ?
C31 C8 C7 C6 -171.3(2) . . . . ?
C31 C36 C35 C34 0.9(3) . . . . ?
C77 C78 C73 P2 176.27(15) . . . . ?
C77 C78 C73 C74 -2.2(3) . . . . ?
C77 C76 C75 C74 -1.3(3) . . . . ?
C6 C1 C2 C3 -0.2(3) . . . . ?
C14 C13 C11 C12 -147.6(2) . . . . ?
C14 C13 C11 C10 33.9(3) . . . . ?
C14 C13 C18 C17 1.8(3) . . . . ?
C14 C15 C16 N3 -177.05(19) . . . . ?
C14 C15 C16 C17 1.0(3) . . . . ?
C76 C77 C79 C80 -172.99(17) . . . . ?
C76 C77 C79 C86 -53.6(2) . . . . ?
C76 C77 C79 C87 65.8(2) . . . . ?
C37 N4 C43 C48 42.1(3) . . . . ?
C37 N4 C43 C44 -138.4(2) . . . . ?
C37 N4 C34 C33 29.7(3) . . . . ?
C37 N4 C34 C35 -147.9(2) . . . . ?
C37 C38 C39 C40 -0.4(3) . . . . ?
C80 C81 C82 P1 -175.03(14) . . . . ?
C80 C81 C82 C83 4.4(3) . . . . ?
C10 C3 C2 C1 175.6(2) . . . . ?
C10 C3 C4 N2 1.9(3) . . . . ?
C10 C3 C4 C5 -176.89(19) . . . . ?
C1 C6 C7 C8 179.2(2) . . . . ?
C1 C6 C5 N1 178.51(19) . . . . ?
C1 C6 C5 C4 -3.7(3) . . . . ?
C73 P2 C61 C66 80.14(17) . . . . ?
C73 P2 C61 C62 -100.7(2) . . . . ?
C73 P2 C67 C72 167.19(16) . . . . ?
C73 P2 C67 C68 -19.41(19) . . . . ?
C73 C78 C77 C76 1.5(3) . . . . ?
C73 C78 C77 C79 -179.89(17) . . . . ?
C73 C74 C75 C76 0.6(3) . . . . ?
C85 C84 C83 C82 -3.6(3) . . . . ?
C85 C80 C79 C77 173.79(17) . . . . ?
C85 C80 C79 C86 53.5(2) . . . . ?
C85 C80 C79 C87 -65.3(2) . . . . ?
C83 C84 C85 C80 2.0(3) . . . . ?
C49 P1 C82 C81 -104.82(16) . . . . ?
C49 P1 C82 C83 75.82(18) . . . . ?
C49 P1 C55 C60 35.2(2) . . . . ?
C49 P1 C55 C56 -159.65(17) . . . . ?
C49 C54 C53 C52 1.5(3) . . . . ?
C49 C50 C51 C52 0.7(3) . . . . ?
C9 N1 C5 C6 1.6(3) . . . . ?
C9 N1 C5 C4 -176.24(18) . . . . ?
C9 C8 C31 C36 44.1(3) . . . . ?
C9 C8 C31 C32 -128.9(2) . . . . ?
C9 C8 C7 C6 2.4(3) . . . . ?
C38 C37 C42 C41 -1.0(3) . . . . ?
C38 C39 C40 C41 -0.3(3) . . . . ?
C72 C71 C70 C69 0.1(3) . . . . ?
C39 C40 C41 C42 0.3(3) . . . . ?
C36 C31 C32 C33 0.0(3) . . . . ?
C36 C35 C34 N4 175.80(18) . . . . ?
C36 C35 C34 C33 -1.8(3) . . . . ?
C55 P1 C82 C81 144.09(15) . . . . ?
C55 P1 C82 C83 -35.27(18) . . . . ?
C55 P1 C49 C54 -132.28(16) . . . . ?
C55 P1 C49 C50 51.07(19) . . . . ?
C55 C60 C59 C58 -0.3(4) . . . . ?
C61 P2 C73 C78 -159.90(15) . . . . ?
C61 P2 C73 C74 18.50(18) . . . . ?
C61 P2 C67 C72 57.89(18) . . . . ?
C61 P2 C67 C68 -128.70(17) . . . . ?
C61 C66 C65 C64 -1.9(3) . . . . ?
C61 C62 C63 C64 -0.2(4) . . . . ?
C79 C77 C76 C75 -178.33(19) . . . . ?
C79 C80 C85 C84 -177.06(18) . . . . ?
C71 C72 C67 P2 175.16(16) . . . . ?
C71 C72 C67 C68 1.6(3) . . . . ?
C3 C10 C11 C12 -1.3(3) . . . . ?
C3 C10 C11 C13 177.18(19) . . . . ?
C3 C4 C5 N1 -179.75(18) . . . . ?
C3 C4 C5 C6 2.3(3) . . . . ?
C23 C24 C19 N3 179.28(19) . . . . ?
C23 C24 C19 C20 -1.6(3) . . . . ?
C7 C8 C31 C36 -142.3(2) . . . . ?
C7 C8 C31 C32 44.7(3) . . . . ?
C7 C8 C9 N1 -4.7(3) . . . . ?
C7 C6 C1 C2 -175.2(2) . . . . ?
C7 C6 C5 N1 -3.6(3) . . . . ?
C7 C6 C5 C4 174.24(19) . . . . ?
C2 C3 C4 N2 178.82(19) . . . . ?
C2 C3 C4 C5 0.1(3) . . . . ?
C40 C41 C42 C37 0.4(3) . . . . ?
C21 C20 C19 N3 179.65(19) . . . . ?
C21 C20 C19 C24 0.5(3) . . . . ?
C15 C16 C17 C18 -1.4(3) . . . . ?
C11 C13 C14 C15 179.98(19) . . . . ?
C11 C13 C18 C17 179.61(19) . . . . ?
C11 C10 C3 C2 -177.4(2) . . . . ?
C11 C10 C3 C4 -0.6(3) . . . . ?
C68 C69 C70 C71 0.8(3) . . . . ?
C4 N2 C12 C11 -1.0(3) . . . . ?
C4 C3 C2 C1 -1.2(3) . . . . ?
C22 C23 C24 C19 1.2(3) . . . . ?
C22 C21 C20 C19 0.9(3) . . . . ?
C24 C23 C22 C21 0.2(3) . . . . ?
C16 N3 C25 C26 -71.7(3) . . . . ?
C16 N3 C25 C30 107.3(2) . . . . ?
C16 N3 C19 C24 -30.1(3) . . . . ?
C16 N3 C19 C20 150.8(2) . . . . ?
C5 N1 C9 C8 2.7(3) . . . . ?
C5 C6 C1 C2 2.6(3) . . . . ?
C5 C6 C7 C8 1.4(3) . . . . ?
C18 C13 C14 C15 -2.2(3) . . . . ?
C18 C13 C11 C12 34.6(3) . . . . ?
C18 C13 C11 C10 -143.9(2) . . . . ?
C48 C47 C46 C45 0.6(3) . . . . ?
C48 C43 C44 C45 0.9(3) . . . . ?
C32 C31 C36 C35 0.0(3) . . . . ?
C32 C33 C34 N4 -175.83(19) . . . . ?
C32 C33 C34 C35 1.8(3) . . . . ?
C67 P2 C73 C78 87.36(16) . . . . ?
C67 P2 C73 C74 -94.24(17) . . . . ?
C67 P2 C61 C66 -169.80(16) . . . . ?
C67 P2 C61 C62 9.3(2) . . . . ?
C67 C72 C71 C70 -1.3(3) . . . . ?
C67 C68 C69 C70 -0.6(3) . . . . ?
C47 C48 C43 N4 179.12(19) . . . . ?
C47 C48 C43 C44 -0.5(3) . . . . ?
C43 N4 C37 C38 -132.4(2) . . . . ?
C43 N4 C37 C42 49.9(3) . . . . ?
C43 N4 C34 C33 -145.6(2) . . . . ?
C43 N4 C34 C35 36.8(3) . . . . ?
C43 C48 C47 C46 -0.3(3) . . . . ?
C43 C44 C45 C46 -0.6(4) . . . . ?
C54 C49 C50 C51 -0.5(3) . . . . ?
C44 C45 C46 C47 -0.2(4) . . . . ?
C25 N3 C16 C15 135.2(2) . . . . ?
C25 N3 C16 C17 -42.8(3) . . . . ?
C25 N3 C19 C24 159.4(2) . . . . ?
C25 N3 C19 C20 -19.7(3) . . . . ?
C25 C26 C27 C28 -0.3(4) . . . . ?
C25 C30 C29 C28 0.6(4) . . . . ?
C69 C68 C67 P2 -174.05(15) . . . . ?
C69 C68 C67 C72 -0.6(3) . . . . ?
C20 C21 C22 C23 -1.3(3) . . . . ?
C66 C61 C62 C63 -2.1(4) . . . . ?
C42 C37 C38 C39 1.0(3) . . . . ?
C50 C49 C54 C53 -0.6(3) . . . . ?
C19 N3 C16 C15 -35.5(3) . . . . ?
C19 N3 C16 C17 146.5(2) . . . . ?
C19 N3 C25 C26 99.4(2) . . . . ?
C19 N3 C25 C30 -81.6(3) . . . . ?
C62 C61 C66 C65 3.2(3) . . . . ?
C65 C64 C63 C62 1.6(4) . . . . ?
C26 C25 C30 C29 -1.4(3) . . . . ?
C60 C55 C56 C57 -1.6(3) . . . . ?
C57 C58 C59 C60 -1.1(4) . . . . ?
C30 C25 C26 C27 1.3(3) . . . . ?
C30 C29 C28 C27 0.4(4) . . . . ?
C53 C52 C51 C50 0.2(3) . . . . ?
C56 C55 C60 C59 1.6(4) . . . . ?
C56 C57 C58 C59 1.1(4) . . . . ?
C63 C64 C65 C66 -0.5(4) . . . . ?
C34 N4 C37 C38 52.2(3) . . . . ?
C34 N4 C37 C42 -125.5(2) . . . . ?
C34 N4 C43 C48 -142.8(2) . . . . ?
C34 N4 C43 C44 36.8(3) . . . . ?
C34 C33 C32 C31 -0.9(3) . . . . ?
C51 C52 C53 C54 -1.2(3) . . . . ?
C92 C88 C93 C89 0.0(4) . . . . ?
C29 C28 C27 C26 -0.6(4) . . . . ?
C58 C57 C56 C55 0.2(4) . . . . ?
C88 C92 C91 C90 -1.6(4) . . . . ?
C88 C93 C89 C90 -1.5(4) . . . . ?
C93 C89 C90 C91 1.5(4) . . . . ?
C89 C90 C91 C92 0.0(4) . . . . ?
C91 C92 C88 C93 1.5(4) . . . . ?
C91 C92 C88 C94 -177.1(2) . . . . ?
C94 C88 C93 C89 178.6(3) . . . . ?

loop_
_smtbx_masks_void_nr
_smtbx_masks_void_average_x
_smtbx_masks_void_average_y
_smtbx_masks_void_average_z
_smtbx_masks_void_volume
_smtbx_masks_void_count_electrons
_smtbx_masks_void_content
1 -0.049 0.094 0.917 10.0 0.0 ?
2 -0.042 0.413 0.271 7.2 0.3 ?
3 0.042 0.588 0.729 7.2 0.3 ?
4 0.049 0.906 0.083 10.0 0.0 ?
5 0.333 0.563 0.625 7.2 0.7 ?
6 0.477 0.556 0.125 18.3 0.2 ?
7 0.523 0.444 0.875 18.3 0.2 ?
8 0.667 0.438 0.375 7.2 0.7 ?
